data_7200516
loop_
_publ_author_name
'Ren, Shi-Bin'
'Yang, Xiao-Li'
'Zhang, Jun'
'Li, Yi-Zhi'
'Zheng, You-Xuan'
'Du, Hong-Bin'
'You, Xiao-Zeng'

_publ_section_title
;
 An infinite photoluminescent coordination nanotube
 [CuSCN(L)]&#x00B7;(DMF)0.5
;
_journal_issue 2
_journal_name_full CrystEngComm
_journal_page_first 246
_journal_paper_doi 10.1039/b817229c
_journal_volume 11
_journal_year 2009
_chemical_formula_moiety '2(C14 H14 Cu N3 S), C3 H7 N O'
_chemical_formula_sum 'C31 H35 Cu2 N7 O S2'
_chemical_formula_weight 712.86
_chemical_name_systematic
;
?
;
_space_group_IT_number 58
_symmetry_cell_setting orthorhombic
_symmetry_space_group_name_Hall '-P 2 2n'
_symmetry_space_group_name_H-M 'P n n m'
_atom_sites_solution_hydrogens geom
_atom_sites_solution_primary direct
_atom_sites_solution_secondary difmap
_audit_creation_method SHELXL-97
_cell_angle_alpha 90.00
_cell_angle_beta 90.00
_cell_angle_gamma 90.00
_cell_formula_units_Z 2
_cell_length_a 20.2664(17)
_cell_length_b 5.8748(5)
_cell_length_c 13.1428(11)
_cell_measurement_reflns_used 4066
_cell_measurement_temperature 291(2)
_cell_measurement_theta_max 27.94
_cell_measurement_theta_min 3.10
_cell_volume 1564.8(2)
_computing_cell_refinement SMART
_computing_data_collection 'SMART (Bruker, 2000)'
_computing_data_reduction 'SAINT (Bruker, 2000)'
_computing_molecular_graphics SHELXTL
_computing_publication_material SHELXTL
_computing_structure_refinement SHELXTL
_computing_structure_solution 'SHELXTL (Bruker, 2000)'
_diffrn_ambient_temperature 291(2)
_diffrn_measured_fraction_theta_full 0.998
_diffrn_measured_fraction_theta_max 0.998
_diffrn_measurement_device_type 'Bruker Smart Aepex CCD '
_diffrn_measurement_method 'phi and omega scans'
_diffrn_radiation_monochromator graphite
_diffrn_radiation_source 'sealed tube'
_diffrn_radiation_type MoK\a
_diffrn_radiation_wavelength 0.71073
_diffrn_reflns_av_R_equivalents 0.0423
_diffrn_reflns_av_sigmaI/netI 0.0246
_diffrn_reflns_limit_h_max 22
_diffrn_reflns_limit_h_min -24
_diffrn_reflns_limit_k_max 5
_diffrn_reflns_limit_k_min -7
_diffrn_reflns_limit_l_max 16
_diffrn_reflns_limit_l_min -15
_diffrn_reflns_number 7974
_diffrn_reflns_theta_full 25.99
_diffrn_reflns_theta_max 25.99
_diffrn_reflns_theta_min 1.85
_exptl_absorpt_coefficient_mu 1.530
_exptl_absorpt_correction_T_max 0.69
_exptl_absorpt_correction_T_min 0.64
_exptl_absorpt_correction_type multi-scan
_exptl_absorpt_process_details 'SADABS; Bruker, 2000'
_exptl_crystal_density_diffrn 1.513
_exptl_crystal_density_method 'not measured'
_exptl_crystal_F_000 736
_exptl_crystal_size_max 0.30
_exptl_crystal_size_mid 0.26
_exptl_crystal_size_min 0.24
_refine_diff_density_max 0.322
_refine_diff_density_min -0.976
_refine_diff_density_rms 0.065
_refine_ls_extinction_method none
_refine_ls_goodness_of_fit_ref 1.089
_refine_ls_hydrogen_treatment constr
_refine_ls_matrix_type full
_refine_ls_number_parameters 117
_refine_ls_number_reflns 1609
_refine_ls_number_restraints 0
_refine_ls_restrained_S_all 1.089
_refine_ls_R_factor_all 0.0426
_refine_ls_R_factor_gt 0.0372
_refine_ls_shift/su_max 0.000
_refine_ls_shift/su_mean 0.000
_refine_ls_structure_factor_coef Fsqd
_refine_ls_weighting_details 'calc w=1/[\s^2^(Fo^2^)+(0.05P)^2^+0.99P] where P=(Fo^2^+2Fc^2^)/3'
_refine_ls_weighting_scheme calc
_refine_ls_wR_factor_gt 0.0921
_refine_ls_wR_factor_ref 0.0940
_reflns_number_gt 1452
_reflns_number_total 1609
_reflns_threshold_expression >2sigma(I)
_cod_data_source_file b817229c.txt
_cod_data_source_block 271117b
_cod_depositor_comments
;
The following automatic conversions were performed:
'_symmetry_cell_setting' value 'Orthorhombic' changed to 'orthorhombic'
according to '/home/saulius/struct/CIF-dictionaries/cif_core.dic'
dictionary named 'cif_core.dic' version 2.4.1 from 2010-06-29.

Automatic conversion script
Id: cif_fix_enum 1527 2010-12-29 10:47:43Z saulius 
;
_cod_original_sg_symbol_H-M 'Pnnm '
_cod_database_code 7200516

loop_
_symmetry_equiv_pos_as_xyz
'x, y, z'
'-x, -y, z'
'-x+1/2, y+1/2, -z+1/2'
'x+1/2, -y+1/2, -z+1/2'
'-x, -y, -z'
'x, y, -z'
'x-1/2, -y-1/2, z-1/2'
'-x-1/2, y-1/2, z-1/2'

loop_
_atom_site_label
_atom_site_type_symbol
_atom_site_fract_x
_atom_site_fract_y
_atom_site_fract_z
_atom_site_U_iso_or_equiv
_atom_site_adp_type
_atom_site_occupancy
_atom_site_symmetry_multiplicity
_atom_site_calc_flag
_atom_site_refinement_flags
_atom_site_disorder_assembly
_atom_site_disorder_group
C1 C 0.0000 0.5000 0.2781(3) 0.0300(8) Uani 1 2 d S . .
H1A H 0.0165 0.3794 0.2345 0.036 Uiso 0.50 1 calc PR . .
H1B H -0.0165 0.6206 0.2345 0.036 Uiso 0.50 1 calc PR . .
C2 C 0.05716(12) 0.5928(5) 0.34102(19) 0.0324(6) Uani 1 1 d . . .
H2A H 0.0425 0.7228 0.3805 0.039 Uiso 1 1 calc R . .
H2B H 0.0727 0.4769 0.3877 0.039 Uiso 1 1 calc R . .
C3 C 0.11199(11) 0.6628(5) 0.27103(19) 0.0293(5) Uani 1 1 d . . .
C4 C 0.16169(11) 0.5137(5) 0.24717(19) 0.0304(5) Uani 1 1 d . . .
H4 H 0.1643 0.3734 0.2797 0.036 Uiso 1 1 calc R . .
C5 C 0.20823(13) 0.5733(5) 0.1742(2) 0.0313(6) Uani 1 1 d . . .
H5 H 0.2416 0.4696 0.1595 0.038 Uiso 1 1 calc R . .
C6 C 0.16081(14) 0.9190(5) 0.1488(2) 0.0381(6) Uani 1 1 d . . .
H6 H 0.1597 1.0593 0.1161 0.046 Uiso 1 1 calc R . .
C7 C 0.11357(14) 0.8723(5) 0.2216(2) 0.0380(6) Uani 1 1 d . . .
H7 H 0.0823 0.9824 0.2378 0.046 Uiso 1 1 calc R . .
C8 C 0.32412(17) 1.3309(6) 0.0000 0.0263(7) Uani 1 2 d S . .
C9 C -0.0021(8) 0.847(2) 0.0000 0.075(3) Uani 0.50 2 d SP . .
H9A H -0.0464 0.9041 0.0000 0.113 Uiso 0.50 2 d SPR . .
H9B H 0.0206 0.8995 0.0596 0.113 Uiso 0.25 1 d PR . .
H9C H 0.0206 0.8995 -0.0596 0.113 Uiso 0.25 1 d PR . .
C10 C 0.0627(2) 0.4928(9) 0.0000 0.0527(11) Uani 0.50 2 d SP . .
H10A H 0.0960 0.3764 0.0000 0.079 Uiso 0.50 2 d SPR . .
H10B H 0.0676 0.5857 0.0596 0.079 Uiso 0.25 1 d PR . .
H10C H 0.0676 0.5857 -0.0596 0.079 Uiso 0.25 1 d PR . .
C11 C 0.0627(2) 0.4928(9) 0.0000 0.0527(11) Uani 0.50 2 d SP . .
H11A H 0.1027 0.5805 0.0000 0.063 Uiso 0.50 2 d SPR . .
Cu1 Cu 0.27035(2) 0.83872(8) 0.0000 0.03009(17) Uani 1 2 d S . .
N1 N 0.20792(10) 0.7713(4) 0.12370(16) 0.0294(5) Uani 1 1 d . . .
N2 N 0.29942(18) 1.1523(5) 0.0000 0.0339(7) Uani 1 2 d S . .
N3 N -0.0037(5) 0.6015(17) 0.0000 0.063(2) Uani 0.50 2 d SP . .
O1 O 0.0640(4) 0.2562(12) 0.0000 0.0536(16) Uani 0.50 2 d SP . .
S2 S 0.35909(4) 1.58631(16) 0.0000 0.0339(2) Uani 1 2 d S . .

loop_
_atom_site_aniso_label
_atom_site_aniso_U_11
_atom_site_aniso_U_22
_atom_site_aniso_U_33
_atom_site_aniso_U_23
_atom_site_aniso_U_13
_atom_site_aniso_U_12
C1 0.0248(16) 0.045(2) 0.0198(15) 0.000 0.000 -0.0045(15)
C2 0.0186(11) 0.0517(16) 0.0269(12) -0.0028(11) -0.0034(9) -0.0082(11)
C3 0.0196(12) 0.0421(15) 0.0262(12) -0.0032(11) -0.0014(9) -0.0054(10)
C4 0.0284(12) 0.0365(14) 0.0262(12) 0.0043(10) 0.0039(10) -0.0027(11)
C5 0.0260(12) 0.0324(14) 0.0356(13) 0.0010(11) 0.0044(11) 0.0023(10)
C6 0.0428(15) 0.0233(13) 0.0481(16) 0.0135(12) 0.0022(13) -0.0023(11)
C7 0.0377(15) 0.0309(14) 0.0454(16) -0.0054(12) 0.0073(12) 0.0074(12)
C8 0.0225(16) 0.0225(18) 0.0337(18) 0.000 0.000 -0.0016(13)
C9 0.092(9) 0.057(7) 0.077(8) 0.000 0.000 0.021(6)
C10 0.053(3) 0.053(3) 0.052(3) 0.000 0.000 -0.008(2)
C11 0.053(3) 0.053(3) 0.052(3) 0.000 0.000 -0.008(2)
Cu1 0.0336(3) 0.0264(3) 0.0303(3) 0.000 0.000 -0.00940(18)
N1 0.0289(10) 0.0312(12) 0.0282(11) 0.0015(9) -0.0007(9) -0.0065(9)
N2 0.0460(19) 0.0193(16) 0.0364(17) 0.000 0.000 -0.0033(13)
N3 0.059(5) 0.076(6) 0.054(5) 0.000 0.000 0.019(5)
O1 0.060(4) 0.049(4) 0.052(4) 0.000 0.000 0.019(3)
S2 0.0307(5) 0.0204(5) 0.0505(6) 0.000 0.000 -0.0048(3)

loop_
_atom_type_symbol
_atom_type_description
_atom_type_scat_dispersion_real
_atom_type_scat_dispersion_imag
_atom_type_scat_source
C C 0.0033 0.0016 'International Tables Vol C Tables 4.2.6.8 and 6.1.1.4'
H H 0.0000 0.0000 'International Tables Vol C Tables 4.2.6.8 and 6.1.1.4'
N N 0.0061 0.0033 'International Tables Vol C Tables 4.2.6.8 and 6.1.1.4'
O O 0.0106 0.0060 'International Tables Vol C Tables 4.2.6.8 and 6.1.1.4'
S S 0.1246 0.1234 'International Tables Vol C Tables 4.2.6.8 and 6.1.1.4'
Cu Cu 0.3201 1.2651 'International Tables Vol C Tables 4.2.6.8 and 6.1.1.4'

loop_
_geom_angle_atom_site_label_1
_geom_angle_atom_site_label_2
_geom_angle_atom_site_label_3
_geom_angle
_geom_angle_site_symmetry_1
_geom_angle_site_symmetry_3
_geom_angle_publ_flag
C2 C1 C2 114.3(3) . 2_565 ?
C2 C1 H1A 108.7 . . ?
C2 C1 H1A 108.7 2_565 . ?
C2 C1 H1B 108.7 . . ?
C2 C1 H1B 108.7 2_565 . ?
H1A C1 H1B 107.6 . . ?
C3 C2 C1 109.2(2) . . ?
C3 C2 H2A 109.8 . . ?
C1 C2 H2A 109.8 . . ?
C3 C2 H2B 109.8 . . ?
C1 C2 H2B 109.8 . . ?
H2A C2 H2B 108.3 . . ?
C4 C3 C7 116.2(2) . . ?
C4 C3 C2 120.6(2) . . ?
C7 C3 C2 123.1(2) . . ?
C3 C4 C5 119.7(3) . . ?
C3 C4 H4 120.2 . . ?
C5 C4 H4 120.2 . . ?
N1 C5 C4 123.9(2) . . ?
N1 C5 H5 118.1 . . ?
C4 C5 H5 118.1 . . ?
N1 C6 C7 122.6(2) . . ?
N1 C6 H6 118.7 . . ?
C7 C6 H6 118.7 . . ?
C6 C7 C3 121.0(2) . . ?
C6 C7 H7 119.5 . . ?
C3 C7 H7 119.5 . . ?
N2 C8 S2 179.8(3) . . ?
O1 C9 N3 63.0(8) 5_565 . ?
O1 C9 C9 118.4(13) 5_565 5_575 ?
N3 C9 C9 178.6(17) . 5_575 ?
O1 C9 H9A 46.3 5_565 . ?
N3 C9 H9A 109.3 . . ?
C9 C9 H9A 72.1 5_575 . ?
O1 C9 H9B 124.8 5_565 . ?
N3 C9 H9B 109.6 . . ?
C9 C9 H9B 69.8 5_575 . ?
H9A C9 H9B 109.5 . . ?
O1 C9 H9C 124.8 5_565 . ?
N3 C9 H9C 109.6 . . ?
C9 C9 H9C 69.8 5_575 . ?
H9A C9 H9C 109.5 . . ?
H9B C9 H9C 109.5 . . ?
N3 C10 O1 66.2(6) 5_565 . ?
N3 C10 N3 50.2(8) 5_565 . ?
O1 C10 N3 116.4(6) . . ?
N3 C10 H10A 109.7 5_565 . ?
N3 C10 H10A 159.9 . . ?
N3 C10 H10B 109.3 5_565 . ?
O1 C10 H10B 124.5 . . ?
N3 C10 H10B 81.3 . . ?
H10A C10 H10B 109.5 . . ?
N3 C10 H10C 109.3 5_565 . ?
O1 C10 H10C 124.5 . . ?
N3 C10 H10C 81.3 . . ?
H10A C10 H10C 109.5 . . ?
H10B C10 H10C 109.5 . . ?
N3 C10 H11A 172.4 5_565 . ?
O1 C10 H11A 121.4 . . ?
N3 C10 H11A 122.2 . . ?
H10A C10 H11A 77.9 . . ?
H10B C10 H11A 67.0 . . ?
H10C C10 H11A 67.0 . . ?
N2 Cu1 N1 111.32(9) . 6 ?
N2 Cu1 N1 111.32(9) . . ?
N1 Cu1 N1 101.60(11) 6 . ?
N2 Cu1 S2 111.77(11) . 1_545 ?
N1 Cu1 S2 110.19(6) 6 1_545 ?
N1 Cu1 S2 110.19(6) . 1_545 ?
C6 N1 C5 116.5(2) . . ?
C6 N1 Cu1 120.10(18) . . ?
C5 N1 Cu1 123.04(18) . . ?
C8 N2 Cu1 172.2(3) . . ?
N3 N3 C11 72.3(10) 5_565 5_565 ?
N3 N3 C10 72.3(10) 5_565 5_565 ?
N3 N3 C9 171.6(15) 5_565 . ?
C11 N3 C9 116.1(9) 5_565 . ?
C10 N3 C9 116.1(9) 5_565 . ?
N3 N3 O1 131.5(14) 5_565 5_565 ?
C11 N3 O1 59.2(6) 5_565 5_565 ?
C10 N3 O1 59.2(6) 5_565 5_565 ?
C9 N3 O1 56.9(8) . 5_565 ?
N3 N3 C10 57.5(8) 5_565 . ?
C11 N3 C10 129.8(8) 5_565 . ?
C9 N3 C10 114.1(10) . . ?
O1 N3 C10 171.0(9) 5_565 . ?
C10 O1 C9 114.7(7) . 5_565 ?
C10 O1 N3 54.6(5) . 5_565 ?
C9 O1 N3 60.1(7) 5_565 5_565 ?
C9 O1 H10A 158.3 5_565 . ?
N3 O1 H10A 98.2 5_565 . ?
C8 S2 Cu1 104.22(12) . 1_565 ?

loop_
_geom_bond_atom_site_label_1
_geom_bond_atom_site_label_2
_geom_bond_distance
_geom_bond_site_symmetry_2
_geom_bond_publ_flag
C1 C2 1.524(3) . ?
C1 C2 1.524(3) 2_565 ?
C1 H1A 0.9700 . ?
C1 H1B 0.9700 . ?
C2 C3 1.500(3) . ?
C2 H2A 0.9700 . ?
C2 H2B 0.9700 . ?
C3 C4 1.371(4) . ?
C3 C7 1.392(4) . ?
C4 C5 1.390(3) . ?
C4 H4 0.9300 . ?
C5 N1 1.339(3) . ?
C5 H5 0.9300 . ?
C6 N1 1.332(4) . ?
C6 C7 1.380(4) . ?
C6 H6 0.9300 . ?
C7 H7 0.9300 . ?
C8 N2 1.163(5) . ?
C8 S2 1.659(3) . ?
C9 O1 1.392(18) 5_565 ?
C9 N3 1.440(15) . ?
C9 H9A 0.9600 . ?
C9 H9B 0.9600 . ?
C9 H9C 0.9600 . ?
C10 N3 1.319(12) 5_565 ?
C10 O1 1.390(9) . ?
C10 N3 1.489(11) . ?
C10 H10A 0.9600 . ?
C10 H10B 0.9600 . ?
C10 H10C 0.9600 . ?
C10 H11A 0.9601 . ?
Cu1 N2 1.934(3) . ?
Cu1 N1 2.098(2) 6 ?
Cu1 N1 2.098(2) . ?
Cu1 S2 2.3309(10) 1_545 ?
S2 Cu1 2.3309(10) 1_565 ?
